data_7120113
loop_
_publ_author_name
'Zhao, Liang-Liang'
'Li, Xing-Shuo'
'Cao, Li-Li'
'Zhang, Rui'
'Shi, Xiao-Qian'
'Qi, Jing'

_publ_section_title
;
 Access to dihydropyridinones and spirooxindoles: application of
 N-heterocyclic carbene-catalyzed [3+3] annulation of enals and
 oxindole-derived enals with 2-aminoacrylates
;
_journal_name_full 'Chem. Commun.'
_journal_paper_doi 10.1039/C7CC02753B
_journal_year 2017
_chemical_formula_moiety 'C29 H26 N2 O6 S'
_chemical_formula_sum 'C29 H26 N2 O6 S'
_chemical_formula_weight 530.58
_chemical_name_systematic
;
 ? 
;
_space_group_crystal_system monoclinic
_space_group_IT_number 14
_space_group_name_Hall '-P 2ybc'
_space_group_name_H-M_alt 'P 1 21/c 1'
_symmetry_space_group_name_Hall '-P 2ybc'
_symmetry_space_group_name_H-M 'P 1 21/c 1'
_atom_sites_solution_hydrogens geom
_atom_sites_solution_primary direct
_atom_sites_solution_secondary difmap
_audit_creation_date 2016-12-12
_audit_creation_method
;
Olex2 1.2
(compiled 2016.11.30 svn.r3356 for OlexSys, GUI svn.r5269)
;
_audit_update_record
;
2017-01-11 deposited with the CCDC.
2017-05-10 downloaded from the CCDC.
;
_cell_angle_alpha 90.00
_cell_angle_beta 110.444(4)
_cell_angle_gamma 90.00
_cell_formula_units_Z 4
_cell_length_a 11.4870(4)
_cell_length_b 25.8357(6)
_cell_length_c 9.2054(3)
_cell_measurement_reflns_used 2442
_cell_measurement_temperature 289.56(10)
_cell_measurement_theta_max 26.0790
_cell_measurement_theta_min 3.6650
_cell_volume 2559.86(15)
_computing_cell_refinement
;
CrysAlisPro, Agilent Technologies,
Version 1.171.37.33 (release 27-03-2014 CrysAlis171 .NET)
(compiled Mar 27 2014,17:12:48)
;
_computing_data_collection
;
CrysAlisPro, Agilent Technologies,
Version 1.171.37.33 (release 27-03-2014 CrysAlis171 .NET)
(compiled Mar 27 2014,17:12:48)
;
_computing_data_reduction
;
CrysAlisPro, Agilent Technologies,
Version 1.171.37.33 (release 27-03-2014 CrysAlis171 .NET)
(compiled Mar 27 2014,17:12:48)
;
_computing_molecular_graphics 'Olex2 (Dolomanov et al., 2009)'
_computing_publication_material 'Olex2 (Dolomanov et al., 2009)'
_computing_structure_refinement 'ShelXL (Sheldrick, 2015)'
_computing_structure_solution 'ShelXS (Sheldrick, 2008)'
_diffrn_ambient_environment air
_diffrn_ambient_temperature 289.56(10)
_diffrn_detector 'CCD plate'
_diffrn_detector_area_resol_mean 16.0733
_diffrn_detector_type Eos
_diffrn_measured_fraction_theta_full 0.9974
_diffrn_measured_fraction_theta_max 0.8843
_diffrn_measurement_details
;
#__ type_ start__ end____ width___ exp.time_
  1 omega   -1.00   26.00   1.0000   10.0000
omega____ theta____ kappa____ phi______ frames
    -       22.7867   57.0000  -30.0000 27

#__ type_ start__ end____ width___ exp.time_
  2 omega  -10.00   85.00   1.0000   10.0000
omega____ theta____ kappa____ phi______ frames
    -       22.7867   77.0000   90.0000 95

#__ type_ start__ end____ width___ exp.time_
  3 omega   76.00  102.00   1.0000   10.0000
omega____ theta____ kappa____ phi______ frames
    -       22.7867  178.0000   60.0000 26

#__ type_ start__ end____ width___ exp.time_
  4 omega  -47.00   39.00   1.0000   10.0000
omega____ theta____ kappa____ phi______ frames
    -       22.7867  -77.0000  -30.0000 86
;
_diffrn_measurement_device 'four-circle diffractometer'
_diffrn_measurement_device_type 'SuperNova, Dual, Cu at zero, Eos'
_diffrn_measurement_method '\w scans'
_diffrn_orient_matrix_UB_11 -0.0252207000
_diffrn_orient_matrix_UB_12 0.0055990000
_diffrn_orient_matrix_UB_13 0.0584153000
_diffrn_orient_matrix_UB_21 -0.0282127000
_diffrn_orient_matrix_UB_22 0.0226484000
_diffrn_orient_matrix_UB_23 -0.0407758000
_diffrn_orient_matrix_UB_31 -0.0539573000
_diffrn_orient_matrix_UB_32 -0.0144744000
_diffrn_orient_matrix_UB_33 -0.0410399000
_diffrn_radiation_monochromator mirror
_diffrn_radiation_probe x-ray
_diffrn_radiation_type 'Mo K\a'
_diffrn_radiation_wavelength 0.71073
_diffrn_reflns_av_R_equivalents 0.0304
_diffrn_reflns_av_unetI/netI 0.0483
_diffrn_reflns_limit_h_max 14
_diffrn_reflns_limit_h_min -14
_diffrn_reflns_limit_k_max 31
_diffrn_reflns_limit_k_min -31
_diffrn_reflns_limit_l_max 11
_diffrn_reflns_limit_l_min -7
_diffrn_reflns_number 10038
_diffrn_reflns_theta_full 26.02
_diffrn_reflns_theta_max 26.02
_diffrn_reflns_theta_min 3.34
_diffrn_source 'SuperNova (Mo) X-ray Source'
_exptl_absorpt_coefficient_mu 0.174
_exptl_absorpt_correction_T_max 1.00000
_exptl_absorpt_correction_T_min 0.84300
_exptl_absorpt_correction_type multi-scan
_exptl_absorpt_process_details
;
CrysAlisPro, Agilent Technologies,
Version 1.171.37.33 (release 27-03-2014 CrysAlis171 .NET)
(compiled Mar 27 2014,17:12:48)
Empirical absorption correction using spherical harmonics,
 implemented in SCALE3 ABSPACK scaling algorithm.
;
_exptl_crystal_colour 'clear light colourless'
_exptl_crystal_colour_lustre clear
_exptl_crystal_colour_modifier light
_exptl_crystal_colour_primary colourless
_exptl_crystal_density_diffrn 1.377
_exptl_crystal_density_method 'not measured'
_exptl_crystal_F_000 1112
_exptl_crystal_size_max 0.24
_exptl_crystal_size_mid 0.21
_exptl_crystal_size_min 0.14
_refine_diff_density_max 0.179
_refine_diff_density_min -0.335
_refine_diff_density_rms 0.040
_refine_ls_extinction_method none
_refine_ls_goodness_of_fit_ref 1.045
_refine_ls_hydrogen_treatment constr
_refine_ls_matrix_type full
_refine_ls_number_parameters 373
_refine_ls_number_reflns 5033
_refine_ls_number_restraints 12
_refine_ls_restrained_S_all 1.046
_refine_ls_R_factor_all 0.0754
_refine_ls_R_factor_gt 0.0511
_refine_ls_shift/su_max 0.000
_refine_ls_shift/su_mean 0.000
_refine_ls_structure_factor_coef Fsqd
_refine_ls_weighting_details 'calc w=1/[\s^2^(Fo^2^)+(0.0424P)^2^+0.7922P] where P=(Fo^2^+2Fc^2^)/3'
_refine_ls_weighting_scheme calc
_refine_ls_wR_factor_gt 0.1106
_refine_ls_wR_factor_ref 0.1268
_reflns_number_gt 3638
_reflns_number_total 5033
_reflns_threshold_expression >2sigma(I)
_cod_data_source_file c7cc02753b2.cif
_cod_data_source_block duanxiaoy_1212_1
_cod_original_cell_volume 2559.85(14)
_cod_database_code 7120113
_reflns_odcompleteness_completeness 99.74
_reflns_odcompleteness_iscentric 1
_reflns_odcompleteness_theta 26.32
_olex2_refinement_description
;
1. Fixed Uiso
 At 1.2 times of:
  All C(H) groups, All C(H,H) groups
 At 1.5 times of:
  All C(H,H,H) groups
2. Uiso/Uaniso restraints and constraints
Uanis(C21') \\sim Ueq, Uanis(C22') \\sim Ueq: with sigma of 0.01 and sigma for
terminal atoms of 0.02
3. Others
 Fixed Sof: O4(0.8) C21(0.8) H21A(0.8) H21B(0.8) C22(0.8) H22A(0.8) H22B(0.8)
 H22C(0.8) O4'(0.2) C21'(0.2) H21C(0.2) H21D(0.2) C22'(0.2) H22D(0.2) H22E(0.2)
 H22F(0.2)
4.a Secondary CH2 refined with riding coordinates:
 C12(H12A,H12B), C13(H13A,H13B), C21(H21A,H21B), C21'(H21C,H21D)
4.b Aromatic/amide H refined with riding coordinates:
 C2(H2), C3(H3), C4(H4), C5(H5), C9(H9), C15(H15), C16(H16), C17(H17),
 C18(H18), C19(H19), C24(H24), C25(H25), C27(H27), C28(H28)
4.c Idealised Me refined as rotating group:
 C29(H29A,H29B,H29C), C22(H22A,H22B,H22C), C22'(H22D,H22E,H22F)
;
_olex2_date_sample_data_collection 2016-12-12
_olex2_submission_special_instructions 'No special instructions were received'

loop_
_space_group_symop_id
_space_group_symop_operation_xyz
1 'x, y, z'
2 '-x, y+1/2, -z+1/2'
3 '-x, -y, -z'
4 'x, -y-1/2, z-1/2'

loop_
_atom_site_label
_atom_site_type_symbol
_atom_site_fract_x
_atom_site_fract_y
_atom_site_fract_z
_atom_site_U_iso_or_equiv
_atom_site_adp_type
_atom_site_occupancy
_atom_site_calc_flag
_atom_site_disorder_assembly
_atom_site_disorder_group
_atom_site_refinement_flags_posn
_atom_site_refinement_flags_adp
S1 S 0.28082(6) 0.07392(2) 0.50226(8) 0.04926(19) Uani 1 d . . . .
O1 O -0.17704(16) 0.14130(6) 0.7210(2) 0.0579(5) Uani 1 d . . . .
O2 O 0.29589(16) 0.08700(7) 0.8217(2) 0.0587(5) Uani 1 d . . . .
O3 O 0.01585(18) 0.00613(6) 0.3427(2) 0.0589(5) Uani 1 d A . . .
O5 O 0.21909(18) 0.06959(7) 0.3390(2) 0.0597(5) Uani 1 d . . . .
O6 O 0.36440(17) 0.11577(6) 0.5629(2) 0.0662(5) Uani 1 d . . . .
N1 N -0.09904(17) 0.22267(7) 0.7151(2) 0.0413(4) Uani 1 d . . . .
N2 N 0.16190(16) 0.08088(6) 0.5728(2) 0.0387(4) Uani 1 d . . . .
C1 C -0.00034(19) 0.24462(8) 0.6789(2) 0.0354(5) Uani 1 d . . . .
C2 C 0.0336(2) 0.29620(8) 0.6829(3) 0.0436(6) Uani 1 d . . . .
H2 H -0.0112 0.3220 0.7106 0.052 Uiso 1 calc . . R .
C3 C 0.1365(2) 0.30784(9) 0.6441(3) 0.0491(6) Uani 1 d . . . .
H3 H 0.1626 0.3421 0.6487 0.059 Uiso 1 calc . . R .
C4 C 0.2015(2) 0.27021(9) 0.5989(3) 0.0496(6) Uani 1 d . . . .
H4 H 0.2695 0.2793 0.5717 0.059 Uiso 1 calc . . R .
C5 C 0.1656(2) 0.21853(8) 0.5936(3) 0.0433(5) Uani 1 d . . . .
H5 H 0.2087 0.1930 0.5620 0.052 Uiso 1 calc . . R .
C6 C 0.06573(19) 0.20580(8) 0.6359(2) 0.0350(5) Uani 1 d . . . .
C7 C 0.0071(2) 0.15398(8) 0.6477(2) 0.0368(5) Uani 1 d . . . .
C8 C -0.1022(2) 0.17020(8) 0.6979(3) 0.0418(5) Uani 1 d . . . .
C9 C -0.0361(2) 0.12298(7) 0.5001(2) 0.0374(5) Uani 1 d . . . .
H9 H -0.1160 0.1281 0.4296 0.045 Uiso 1 calc . . R .
C10 C 0.0370(2) 0.08853(7) 0.4680(2) 0.0367(5) Uani 1 d A . . .
C11 C 0.1926(2) 0.09428(8) 0.7298(3) 0.0405(5) Uani 1 d . . . .
C12 C 0.0904(2) 0.11748(8) 0.7737(3) 0.0417(5) Uani 1 d . . . .
H12A H 0.1262 0.1366 0.8696 0.050 Uiso 1 calc . . R .
H12B H 0.0398 0.0899 0.7919 0.050 Uiso 1 calc . . R .
C13 C -0.1892(2) 0.25107(9) 0.7653(3) 0.0459(6) Uani 1 d . . . .
H13A H -0.1484 0.2809 0.8255 0.055 Uiso 1 calc . . R .
H13B H -0.2165 0.2289 0.8322 0.055 Uiso 1 calc . . R .
C14 C -0.3008(2) 0.26896(9) 0.6326(3) 0.0455(6) Uani 1 d . . . .
C15 C -0.3055(3) 0.31697(10) 0.5666(4) 0.0642(8) Uani 1 d . . . .
H15 H -0.2382 0.3393 0.6049 0.077 Uiso 1 calc . . R .
C16 C -0.4094(3) 0.33249(13) 0.4436(4) 0.0841(10) Uani 1 d . . . .
H16 H -0.4107 0.3649 0.3993 0.101 Uiso 1 calc . . R .
C17 C -0.5095(3) 0.30058(14) 0.3872(4) 0.0817(10) Uani 1 d . . . .
H17 H -0.5790 0.3113 0.3051 0.098 Uiso 1 calc . . R .
C18 C -0.5077(3) 0.25304(13) 0.4510(4) 0.0781(10) Uani 1 d . . . .
H18 H -0.5762 0.2313 0.4130 0.094 Uiso 1 calc . . R .
C19 C -0.4035(3) 0.23692(11) 0.5728(4) 0.0635(7) Uani 1 d . . . .
H19 H -0.4025 0.2042 0.6151 0.076 Uiso 1 calc . . R .
C20 C -0.0146(2) 0.05048(9) 0.3395(3) 0.0488(6) Uani 1 d . . . .
C23 C 0.3538(2) 0.01555(8) 0.5803(3) 0.0458(6) Uani 1 d . . . .
C24 C 0.4555(2) 0.01583(10) 0.7153(4) 0.0708(9) Uani 1 d . . . .
H24 H 0.4851 0.0469 0.7659 0.085 Uiso 1 calc . . R .
C25 C 0.5133(3) -0.03010(11) 0.7751(4) 0.0725(9) Uani 1 d . . . .
H25 H 0.5813 -0.0297 0.8671 0.087 Uiso 1 calc . . R .
C26 C 0.4731(2) -0.07643(9) 0.7023(3) 0.0511(6) Uani 1 d . . . .
C27 C 0.3718(2) -0.07574(9) 0.5663(3) 0.0600(7) Uani 1 d . . . .
H27 H 0.3438 -0.1067 0.5144 0.072 Uiso 1 calc . . R .
C28 C 0.3108(2) -0.03020(9) 0.5047(3) 0.0558(7) Uani 1 d . . . .
H28 H 0.2418 -0.0306 0.4138 0.067 Uiso 1 calc . . R .
C29 C 0.5386(3) -0.12616(10) 0.7666(4) 0.0691(8) Uani 1 d . . . .
H29A H 0.4787 -0.1535 0.7497 0.104 Uiso 1 calc . . GR .
H29B H 0.5828 -0.1223 0.8758 0.104 Uiso 1 calc . . GR .
H29C H 0.5960 -0.1344 0.7154 0.104 Uiso 1 calc . . GR .
O4 O -0.1125(3) 0.07121(13) 0.2269(4) 0.0555(9) Uani 0.80 d A 1 . .
C21 C -0.1837(6) 0.03727(19) 0.1007(5) 0.0764(15) Uani 0.80 d A 1 . .
H21A H -0.1675 0.0016 0.1345 0.092 Uiso 0.80 calc A 1 R .
H21B H -0.2716 0.0438 0.0771 0.092 Uiso 0.80 calc A 1 R .
C22 C -0.1554(9) 0.0440(3) -0.0342(7) 0.142(3) Uani 0.80 d A 1 . .
H22A H -0.1758 0.0787 -0.0719 0.213 Uiso 0.80 calc A 1 GR .
H22B H -0.2027 0.0200 -0.1119 0.213 Uiso 0.80 calc A 1 GR .
H22C H -0.0683 0.0381 -0.0115 0.213 Uiso 0.80 calc A 1 GR .
O4' O -0.0638(12) 0.0811(5) 0.2024(15) 0.050(3) Uani 0.20 d A 2 . .
C21' C -0.106(2) 0.0528(10) 0.047(3) 0.099(7) Uani 0.20 d A 2 . U
H21C H -0.1012 0.0749 -0.0357 0.119 Uiso 0.20 calc A 2 R .
H21D H -0.0585 0.0216 0.0515 0.119 Uiso 0.20 calc A 2 R .
C22' C -0.233(3) 0.0413(15) 0.029(5) 0.145(12) Uani 0.20 d A 2 . U
H22D H -0.2344 0.0182 0.1102 0.218 Uiso 0.20 calc A 2 GR .
H22E H -0.2732 0.0253 -0.0696 0.218 Uiso 0.20 calc A 2 GR .
H22F H -0.2753 0.0728 0.0354 0.218 Uiso 0.20 calc A 2 GR .

loop_
_atom_site_aniso_label
_atom_site_aniso_U_11
_atom_site_aniso_U_22
_atom_site_aniso_U_33
_atom_site_aniso_U_23
_atom_site_aniso_U_13
_atom_site_aniso_U_12
S1 0.0559(4) 0.0356(3) 0.0618(4) 0.0017(3) 0.0276(3) 0.0026(3)
O1 0.0589(11) 0.0469(9) 0.0758(13) -0.0008(9) 0.0333(10) -0.0076(8)
O2 0.0495(10) 0.0599(11) 0.0525(11) -0.0030(9) -0.0001(9) 0.0104(8)
O3 0.0869(13) 0.0318(9) 0.0549(11) -0.0080(8) 0.0209(10) 0.0027(8)
O5 0.0773(13) 0.0576(11) 0.0509(11) 0.0100(9) 0.0308(10) 0.0129(9)
O6 0.0665(12) 0.0382(9) 0.1038(16) -0.0059(10) 0.0422(12) -0.0098(8)
N1 0.0448(11) 0.0342(9) 0.0455(11) -0.0034(9) 0.0165(9) 0.0032(8)
N2 0.0432(10) 0.0327(9) 0.0376(10) -0.0005(8) 0.0107(9) 0.0047(8)
C1 0.0384(11) 0.0315(11) 0.0295(11) -0.0005(9) 0.0031(9) 0.0028(9)
C2 0.0558(14) 0.0285(11) 0.0422(13) -0.0044(10) 0.0116(11) 0.0032(10)
C3 0.0615(16) 0.0327(12) 0.0480(15) -0.0024(11) 0.0125(13) -0.0092(11)
C4 0.0498(14) 0.0447(13) 0.0532(15) 0.0008(12) 0.0168(12) -0.0088(11)
C5 0.0450(13) 0.0368(12) 0.0460(14) -0.0035(11) 0.0133(11) 0.0006(10)
C6 0.0374(11) 0.0302(10) 0.0315(11) -0.0014(9) 0.0043(9) -0.0002(8)
C7 0.0418(12) 0.0276(10) 0.0398(12) -0.0023(10) 0.0128(10) 0.0019(9)
C8 0.0442(13) 0.0365(12) 0.0417(13) 0.0012(10) 0.0112(11) 0.0005(10)
C9 0.0439(12) 0.0258(10) 0.0364(12) 0.0016(9) 0.0061(10) -0.0019(9)
C10 0.0463(13) 0.0261(10) 0.0349(12) -0.0002(9) 0.0109(10) -0.0011(9)
C11 0.0459(13) 0.0290(11) 0.0408(13) 0.0026(10) 0.0078(11) 0.0011(9)
C12 0.0523(14) 0.0344(11) 0.0357(12) 0.0012(10) 0.0118(11) 0.0039(10)
C13 0.0513(14) 0.0453(13) 0.0420(13) -0.0062(11) 0.0176(12) 0.0081(11)
C14 0.0460(13) 0.0491(14) 0.0434(14) -0.0067(11) 0.0182(11) 0.0090(11)
C15 0.0568(16) 0.0552(16) 0.073(2) 0.0071(15) 0.0134(15) 0.0095(13)
C16 0.081(2) 0.076(2) 0.084(2) 0.0224(19) 0.015(2) 0.0253(18)
C17 0.068(2) 0.094(3) 0.065(2) -0.0114(19) 0.0002(17) 0.0304(19)
C18 0.0497(17) 0.083(2) 0.085(2) -0.0284(19) 0.0022(16) 0.0085(15)
C19 0.0574(17) 0.0571(16) 0.073(2) -0.0066(15) 0.0195(15) 0.0070(13)
C20 0.0661(16) 0.0358(13) 0.0415(14) -0.0033(11) 0.0150(13) 0.0012(11)
C23 0.0467(13) 0.0354(12) 0.0568(15) -0.0039(11) 0.0200(12) 0.0019(10)
C24 0.0520(16) 0.0481(15) 0.092(2) -0.0221(15) -0.0009(16) 0.0044(12)
C25 0.0529(16) 0.0665(18) 0.076(2) -0.0132(16) -0.0052(15) 0.0167(14)
C26 0.0458(14) 0.0468(14) 0.0643(17) 0.0029(13) 0.0239(13) 0.0077(11)
C27 0.0588(16) 0.0373(13) 0.076(2) -0.0095(13) 0.0141(15) 0.0007(11)
C28 0.0543(15) 0.0475(14) 0.0572(17) -0.0090(13) 0.0089(13) 0.0035(12)
C29 0.0697(18) 0.0572(17) 0.085(2) 0.0174(16) 0.0321(17) 0.0208(14)
O4 0.070(2) 0.0409(16) 0.0416(17) -0.0042(12) 0.0021(15) -0.0062(14)
C21 0.103(4) 0.061(2) 0.042(2) -0.009(2) -0.005(3) -0.019(2)
C22 0.189(8) 0.173(7) 0.066(4) -0.041(4) 0.047(5) -0.055(6)
O4' 0.063(9) 0.049(7) 0.025(5) 0.000(5) -0.004(5) -0.006(6)
C21' 0.105(10) 0.092(10) 0.091(10) -0.013(8) 0.022(8) -0.006(8)
C22' 0.136(19) 0.154(18) 0.13(2) -0.045(16) 0.031(15) -0.044(15)

loop_
_atom_type_symbol
_atom_type_description
_atom_type_scat_dispersion_real
_atom_type_scat_dispersion_imag
_atom_type_scat_source
C C 0.0033 0.0016 'International Tables Vol C Tables 4.2.6.8 and 6.1.1.4'
H H 0.0000 0.0000 'International Tables Vol C Tables 4.2.6.8 and 6.1.1.4'
N N 0.0061 0.0033 'International Tables Vol C Tables 4.2.6.8 and 6.1.1.4'
O O 0.0106 0.0060 'International Tables Vol C Tables 4.2.6.8 and 6.1.1.4'
S S 0.1246 0.1234 'International Tables Vol C Tables 4.2.6.8 and 6.1.1.4'

loop_
_geom_angle_atom_site_label_1
_geom_angle_atom_site_label_2
_geom_angle_atom_site_label_3
_geom_angle
O5 S1 N2 103.82(10)
O5 S1 C23 110.82(11)
O6 S1 O5 119.48(12)
O6 S1 N2 106.82(10)
O6 S1 C23 109.38(12)
N2 S1 C23 105.38(10)
C1 N1 C13 125.99(18)
C8 N1 C1 111.32(18)
C8 N1 C13 122.68(19)
C10 N2 S1 120.11(15)
C11 N2 S1 117.89(15)
C11 N2 C10 119.32(18)
C2 C1 N1 128.6(2)
C2 C1 C6 121.6(2)
C6 C1 N1 109.90(18)
C1 C2 H2 121.3
C3 C2 C1 117.4(2)
C3 C2 H2 121.3
C2 C3 H3 119.1
C4 C3 C2 121.9(2)
C4 C3 H3 119.1
C3 C4 H4 119.9
C3 C4 C5 120.2(2)
C5 C4 H4 119.9
C4 C5 H5 120.5
C6 C5 C4 119.1(2)
C6 C5 H5 120.5
C1 C6 C7 108.31(18)
C5 C6 C1 119.92(19)
C5 C6 C7 131.76(19)
C6 C7 C8 102.11(16)
C6 C7 C12 114.74(17)
C8 C7 C12 107.36(18)
C9 C7 C6 114.76(17)
C9 C7 C8 111.72(18)
C9 C7 C12 106.02(16)
O1 C8 N1 125.7(2)
O1 C8 C7 126.0(2)
N1 C8 C7 108.32(18)
C7 C9 H9 119.2
C10 C9 C7 121.6(2)
C10 C9 H9 119.2
N2 C10 C20 117.93(18)
C9 C10 N2 120.32(19)
C9 C10 C20 120.8(2)
O2 C11 N2 121.0(2)
O2 C11 C12 123.1(2)
N2 C11 C12 115.96(19)
C7 C12 H12A 109.1
C7 C12 H12B 109.1
C11 C12 C7 112.49(18)
C11 C12 H12A 109.1
C11 C12 H12B 109.1
H12A C12 H12B 107.8
N1 C13 H13A 108.9
N1 C13 H13B 108.9
N1 C13 C14 113.17(18)
H13A C13 H13B 107.8
C14 C13 H13A 108.9
C14 C13 H13B 108.9
C15 C14 C13 121.9(2)
C15 C14 C19 117.8(2)
C19 C14 C13 120.3(2)
C14 C15 H15 119.6
C14 C15 C16 120.8(3)
C16 C15 H15 119.6
C15 C16 H16 119.8
C17 C16 C15 120.5(3)
C17 C16 H16 119.8
C16 C17 H17 120.0
C18 C17 C16 120.0(3)
C18 C17 H17 120.0
C17 C18 H18 120.0
C17 C18 C19 120.0(3)
C19 C18 H18 120.0
C14 C19 H19 119.5
C18 C19 C14 121.0(3)
C18 C19 H19 119.5
O3 C20 C10 125.5(2)
O3 C20 O4 124.0(3)
O3 C20 O4' 125.1(6)
O4 C20 C10 110.0(2)
O4 C20 O4' 29.9(5)
O4' C20 C10 105.1(6)
C24 C23 S1 119.95(18)
C28 C23 S1 119.8(2)
C28 C23 C24 120.3(2)
C23 C24 H24 120.2
C23 C24 C25 119.7(2)
C25 C24 H24 120.2
C24 C25 H25 119.2
C26 C25 C24 121.6(3)
C26 C25 H25 119.2
C25 C26 C27 117.8(2)
C25 C26 C29 121.2(3)
C27 C26 C29 121.1(2)
C26 C27 H27 119.1
C26 C27 C28 121.9(2)
C28 C27 H27 119.1
C23 C28 C27 118.8(2)
C23 C28 H28 120.6
C27 C28 H28 120.6
C26 C29 H29A 109.5
C26 C29 H29B 109.5
C26 C29 H29C 109.5
H29A C29 H29B 109.5
H29A C29 H29C 109.5
H29B C29 H29C 109.5
C20 O4 C21 117.4(3)
O4 C21 H21A 109.0
O4 C21 H21B 109.0
H21A C21 H21B 107.8
C22 C21 O4 113.1(6)
C22 C21 H21A 109.0
C22 C21 H21B 109.0
C20 O4' C21' 117.4(14)
O4' C21' H21C 111.6
O4' C21' H21D 111.6
H21C C21' H21D 109.4
C22' C21' O4' 101(3)
C22' C21' H21C 111.6
C22' C21' H21D 111.6
C21' C22' H22D 109.5
C21' C22' H22E 109.5
C21' C22' H22F 109.5
H22D C22' H22E 109.5
H22D C22' H22F 109.5
H22E C22' H22F 109.5

loop_
_geom_bond_atom_site_label_1
_geom_bond_atom_site_label_2
_geom_bond_distance
S1 O5 1.4248(18)
S1 O6 1.4240(17)
S1 N2 1.7143(19)
S1 C23 1.753(2)
O1 C8 1.212(3)
O2 C11 1.207(3)
O3 C20 1.195(3)
N1 C1 1.408(3)
N1 C8 1.364(3)
N1 C13 1.469(3)
N2 C10 1.436(3)
N2 C11 1.406(3)
C1 C2 1.385(3)
C1 C6 1.396(3)
C2 H2 0.9300
C2 C3 1.383(3)
C3 H3 0.9300
C3 C4 1.376(3)
C4 H4 0.9300
C4 C5 1.393(3)
C5 H5 0.9300
C5 C6 1.374(3)
C6 C7 1.520(3)
C7 C8 1.539(3)
C7 C9 1.505(3)
C7 C12 1.541(3)
C9 H9 0.9300
C9 C10 1.326(3)
C10 C20 1.492(3)
C11 C12 1.494(3)
C12 H12A 0.9700
C12 H12B 0.9700
C13 H13A 0.9700
C13 H13B 0.9700
C13 C14 1.502(3)
C14 C15 1.374(3)
C14 C19 1.388(3)
C15 H15 0.9300
C15 C16 1.387(4)
C16 H16 0.9300
C16 C17 1.362(4)
C17 H17 0.9300
C17 C18 1.358(5)
C18 H18 0.9300
C18 C19 1.388(4)
C19 H19 0.9300
C20 O4 1.346(4)
C20 O4' 1.429(14)
C23 C24 1.376(4)
C23 C28 1.373(3)
C24 H24 0.9300
C24 C25 1.377(4)
C25 H25 0.9300
C25 C26 1.371(4)
C26 C27 1.380(4)
C26 C29 1.502(3)
C27 H27 0.9300
C27 C28 1.386(3)
C28 H28 0.9300
C29 H29A 0.9600
C29 H29B 0.9600
C29 H29C 0.9600
O4 C21 1.457(5)
C21 H21A 0.9700
C21 H21B 0.9700
C21 C22 1.401(9)
C22 H22A 0.9600
C22 H22B 0.9600
C22 H22C 0.9600
O4' C21' 1.53(3)
C21' H21C 0.9700
C21' H21D 0.9700
C21' C22' 1.43(4)
C22' H22D 0.9600
C22' H22E 0.9600
C22' H22F 0.9600

loop_
_geom_torsion_atom_site_label_1
_geom_torsion_atom_site_label_2
_geom_torsion_atom_site_label_3
_geom_torsion_atom_site_label_4
_geom_torsion
S1 N2 C10 C9 -137.64(18)
S1 N2 C10 C20 53.4(2)
S1 N2 C11 O2 -20.6(3)
S1 N2 C11 C12 159.63(15)
S1 C23 C24 C25 -179.3(2)
S1 C23 C28 C27 178.3(2)
O2 C11 C12 C7 142.5(2)
O3 C20 O4 C21 -0.9(5)
O3 C20 O4' C21' 13.6(17)
O5 S1 N2 C10 -8.86(17)
O5 S1 N2 C11 -170.20(15)
O5 S1 C23 C24 154.0(2)
O5 S1 C23 C28 -24.7(2)
O6 S1 N2 C10 118.29(16)
O6 S1 N2 C11 -43.06(18)
O6 S1 C23 C24 20.2(3)
O6 S1 C23 C28 -158.4(2)
N1 C1 C2 C3 178.9(2)
N1 C1 C6 C5 179.18(19)
N1 C1 C6 C7 -1.1(2)
N1 C13 C14 C15 -92.0(3)
N1 C13 C14 C19 88.1(3)
N2 S1 C23 C24 -94.3(2)
N2 S1 C23 C28 87.0(2)
N2 C10 C20 O3 28.0(4)
N2 C10 C20 O4 -160.4(2)
N2 C10 C20 O4' -129.4(6)
N2 C11 C12 C7 -37.7(3)
C1 N1 C8 O1 -180.0(2)
C1 N1 C8 C7 1.2(2)
C1 N1 C13 C14 88.6(3)
C1 C2 C3 C4 1.8(3)
C1 C6 C7 C8 1.7(2)
C1 C6 C7 C9 122.76(19)
C1 C6 C7 C12 -114.1(2)
C2 C1 C6 C5 -1.2(3)
C2 C1 C6 C7 178.51(19)
C2 C3 C4 C5 -1.1(4)
C3 C4 C5 C6 -0.8(4)
C4 C5 C6 C1 1.9(3)
C4 C5 C6 C7 -177.7(2)
C5 C6 C7 C8 -178.6(2)
C5 C6 C7 C9 -57.6(3)
C5 C6 C7 C12 65.6(3)
C6 C1 C2 C3 -0.6(3)
C6 C7 C8 O1 179.4(2)
C6 C7 C8 N1 -1.8(2)
C6 C7 C9 C10 91.8(2)
C6 C7 C12 C11 -73.7(2)
C7 C9 C10 N2 -1.7(3)
C7 C9 C10 C20 166.95(19)
C8 N1 C1 C2 -179.7(2)
C8 N1 C1 C6 -0.1(2)
C8 N1 C13 C14 -91.4(3)
C8 C7 C9 C10 -152.5(2)
C8 C7 C12 C11 173.62(18)
C9 C7 C8 O1 56.3(3)
C9 C7 C8 N1 -124.90(19)
C9 C7 C12 C11 54.1(2)
C9 C10 C20 O3 -141.0(3)
C9 C10 C20 O4 30.7(3)
C9 C10 C20 O4' 61.6(6)
C10 N2 C11 O2 177.9(2)
C10 N2 C11 C12 -1.9(3)
C10 C20 O4 C21 -172.8(4)
C10 C20 O4' C21' 171.2(14)
C11 N2 C10 C9 23.4(3)
C11 N2 C10 C20 -145.6(2)
C12 C7 C8 O1 -59.5(3)
C12 C7 C8 N1 119.27(19)
C12 C7 C9 C10 -35.9(3)
C13 N1 C1 C2 0.4(3)
C13 N1 C1 C6 179.95(19)
C13 N1 C8 O1 0.0(4)
C13 N1 C8 C7 -178.81(18)
C13 C14 C15 C16 179.6(3)
C13 C14 C19 C18 179.6(2)
C14 C15 C16 C17 0.9(5)
C15 C14 C19 C18 -0.3(4)
C15 C16 C17 C18 -0.4(5)
C16 C17 C18 C19 -0.4(5)
C17 C18 C19 C14 0.8(5)
C19 C14 C15 C16 -0.5(4)
C20 O4 C21 C22 -101.5(6)
C20 O4' C21' C22' 88(2)
C23 S1 N2 C10 -125.43(16)
C23 S1 N2 C11 73.22(17)
C23 C24 C25 C26 0.8(5)
C24 C23 C28 C27 -0.4(4)
C24 C25 C26 C27 -0.1(5)
C24 C25 C26 C29 178.6(3)
C25 C26 C27 C28 -0.9(4)
C26 C27 C28 C23 1.1(4)
C28 C23 C24 C25 -0.6(5)
C29 C26 C27 C28 -179.6(3)
O4 C20 O4' C21' -84.9(18)
O4' C20 O4 C21 101.7(14)
